data_4328686
loop_
_publ_author_name
'Leslie D. Field'
'Hsiu L. Li'
'Scott J. Dalgarno'
'Ruaraidh D. McIntosh'

_publ_section_title
;
 Side-on Bound Complexes of Phenyl- and Methyl-diazene
;
_journal_name_full 'Inorganic Chemistry'
_journal_page_first 3733
_journal_page_last 3742
_journal_paper_doi 10.1021/ic2027225
_journal_volume 51
_journal_year 2012
_chemical_formula_moiety 'C18 H38 N2 P4 Ru'
_chemical_formula_sum 'C18 H38 N2 P4 Ru'
_chemical_formula_weight 507.45
_chemical_name_common LHL25606
_chemical_name_systematic
;
 ?
;
_space_group_IT_number 14
_symmetry_cell_setting monoclinic
_symmetry_space_group_name_Hall '-P 2ybc'
_symmetry_space_group_name_H-M 'P 1 21/c 1'
_atom_sites_solution_hydrogens geom
_atom_sites_solution_primary direct
_atom_sites_solution_secondary difmap
_audit_creation_method SHELXL-97
_cell_angle_alpha 90.00
_cell_angle_beta 102.279(2)
_cell_angle_gamma 90.00
_cell_formula_units_Z 4
_cell_length_a 14.5109(8)
_cell_length_b 8.6862(4)
_cell_length_c 18.9423(10)
_cell_measurement_reflns_used 9801
_cell_measurement_temperature 100(2)
_cell_measurement_theta_max 27.12
_cell_measurement_theta_min 2.85
_cell_volume 2333.0(2)
_computing_cell_refinement 'SAINT (Bruker, 1998)'
_computing_data_collection 'Apex II'
_computing_data_reduction 'SAINT (Bruker, 1998)'
_computing_molecular_graphics 'XSeed (Barbour, 2001)'
_computing_publication_material 'local program'
_computing_structure_refinement 'SHELXL-97 (Sheldrick, 1997)'
_computing_structure_solution 'SHELXS-97 (Sheldrick, 1990)'
_diffrn_ambient_temperature 100(2)
_diffrn_measured_fraction_theta_full 0.996
_diffrn_measured_fraction_theta_max 0.996
_diffrn_measurement_device_type 'Bruker X8 Apex II CCD Diffractometer'
_diffrn_measurement_method '\f and \w scans'
_diffrn_radiation_monochromator graphite
_diffrn_radiation_source 'fine-focus sealed tube'
_diffrn_radiation_type MoK\a
_diffrn_radiation_wavelength 0.71073
_diffrn_reflns_av_R_equivalents 0.0261
_diffrn_reflns_av_sigmaI/netI 0.0261
_diffrn_reflns_limit_h_max 18
_diffrn_reflns_limit_h_min -15
_diffrn_reflns_limit_k_max 10
_diffrn_reflns_limit_k_min -9
_diffrn_reflns_limit_l_max 21
_diffrn_reflns_limit_l_min -23
_diffrn_reflns_number 17917
_diffrn_reflns_theta_full 26.37
_diffrn_reflns_theta_max 26.37
_diffrn_reflns_theta_min 2.85
_exptl_absorpt_coefficient_mu 0.952
_exptl_absorpt_correction_T_max 0.7633
_exptl_absorpt_correction_T_min 0.7021
_exptl_absorpt_correction_type multi-scan
_exptl_absorpt_process_details Bruker-SADABS
_exptl_crystal_colour Yellow
_exptl_crystal_density_diffrn 1.445
_exptl_crystal_description Block
_exptl_crystal_F_000 1056
_exptl_crystal_size_max 0.40
_exptl_crystal_size_mid 0.30
_exptl_crystal_size_min 0.30
_refine_diff_density_max 1.261
_refine_diff_density_min -0.540
_refine_diff_density_rms 0.065
_refine_ls_extinction_method none
_refine_ls_goodness_of_fit_ref 1.019
_refine_ls_hydrogen_treatment mixed
_refine_ls_matrix_type full
_refine_ls_number_parameters 234
_refine_ls_number_reflns 4752
_refine_ls_number_restraints 0
_refine_ls_restrained_S_all 1.019
_refine_ls_R_factor_all 0.0263
_refine_ls_R_factor_gt 0.0228
_refine_ls_shift/su_max 0.002
_refine_ls_shift/su_mean 0.000
_refine_ls_structure_factor_coef Fsqd
_refine_ls_weighting_details 'calc w=1/[\s^2^(Fo^2^)+(0.0217P)^2^+1.9021P] where P=(Fo^2^+2Fc^2^)/3'
_refine_ls_weighting_scheme calc
_refine_ls_wR_factor_gt 0.0522
_refine_ls_wR_factor_ref 0.0537
_reflns_number_gt 4329
_reflns_number_total 4752
_reflns_threshold_expression >2sigma(I)
_cod_data_source_file ic2027225_si_001_4.cif
_cod_data_source_block LHL25606
_cod_database_code 4328686

loop_
_symmetry_equiv_pos_as_xyz
'x, y, z'
'-x, y+1/2, -z+1/2'
'-x, -y, -z'
'x, -y-1/2, z-1/2'

loop_
_atom_site_label
_atom_site_type_symbol
_atom_site_fract_x
_atom_site_fract_y
_atom_site_fract_z
_atom_site_U_iso_or_equiv
_atom_site_adp_type
_atom_site_occupancy
_atom_site_symmetry_multiplicity
_atom_site_calc_flag
_atom_site_refinement_flags
Ru1 Ru 0.247086(10) 0.102876(16) 0.852156(7) 0.01124(5) Uani 1 1 d .
P1 P 0.36682(3) 0.03479(6) 0.79446(3) 0.01477(11) Uani 1 1 d .
N1 N 0.17813(12) -0.11530(18) 0.82746(9) 0.0184(4) Uani 1 1 d .
C1 C 0.39798(15) -0.1690(2) 0.79311(12) 0.0240(5) Uani 1 1 d .
H1A H 0.3493 -0.2236 0.7583 0.036 Uiso 1 1 calc R
H1B H 0.4025 -0.2131 0.8413 0.036 Uiso 1 1 calc R
H1C H 0.4588 -0.1794 0.7790 0.036 Uiso 1 1 calc R
P2 P 0.35700(3) 0.26625(6) 0.91660(3) 0.01585(11) Uani 1 1 d .
N2 N 0.25370(11) -0.12862(18) 0.88897(9) 0.0166(3) Uani 1 1 d .
C2 C 0.36726(15) 0.0879(2) 0.70057(10) 0.0220(4) Uani 1 1 d .
H2A H 0.4277 0.0583 0.6892 0.033 Uiso 1 1 calc R
H2B H 0.3585 0.1994 0.6946 0.033 Uiso 1 1 calc R
H2C H 0.3158 0.0343 0.6679 0.033 Uiso 1 1 calc R
P3 P 0.16953(4) 0.26792(6) 0.76637(3) 0.01773(11) Uani 1 1 d .
C3 C 0.47825(14) 0.1210(2) 0.84326(11) 0.0213(4) Uani 1 1 d .
H3A H 0.5073 0.0545 0.8844 0.026 Uiso 1 1 calc R
H3B H 0.5229 0.1301 0.8106 0.026 Uiso 1 1 calc R
P4 P 0.12967(3) 0.17319(6) 0.91182(3) 0.01418(11) Uani 1 1 d .
C4 C 0.45786(14) 0.2816(2) 0.87104(11) 0.0218(4) Uani 1 1 d .
H4A H 0.4424 0.3548 0.8301 0.026 Uiso 1 1 calc R
H4B H 0.5142 0.3204 0.9055 0.026 Uiso 1 1 calc R
C5 C 0.42027(14) 0.2064(2) 1.00719(10) 0.0218(4) Uani 1 1 d .
H5A H 0.4681 0.2837 1.0269 0.033 Uiso 1 1 calc R
H5B H 0.4510 0.1069 1.0039 0.033 Uiso 1 1 calc R
H5C H 0.3755 0.1967 1.0390 0.033 Uiso 1 1 calc R
C6 C 0.33862(15) 0.4684(2) 0.93591(12) 0.0259(5) Uani 1 1 d .
H6A H 0.2950 0.4759 0.9687 0.039 Uiso 1 1 calc R
H6B H 0.3120 0.5224 0.8908 0.039 Uiso 1 1 calc R
H6C H 0.3991 0.5154 0.9586 0.039 Uiso 1 1 calc R
C7 C 0.11400(14) 0.1799(3) 0.68063(10) 0.0223(4) Uani 1 1 d .
H7A H 0.0702 0.2534 0.6519 0.033 Uiso 1 1 calc R
H7B H 0.0794 0.0877 0.6897 0.033 Uiso 1 1 calc R
H7C H 0.1626 0.1513 0.6541 0.033 Uiso 1 1 calc R
C8 C 0.22125(17) 0.4413(3) 0.73493(12) 0.0302(5) Uani 1 1 d .
H8A H 0.2806 0.4143 0.7211 0.045 Uiso 1 1 calc R
H8B H 0.2336 0.5177 0.7738 0.045 Uiso 1 1 calc R
H8C H 0.1772 0.4843 0.6931 0.045 Uiso 1 1 calc R
C9 C 0.06425(16) 0.3520(3) 0.79339(11) 0.0292(5) Uani 1 1 d .
H9A H 0.0529 0.4572 0.7734 0.035 Uiso 1 1 calc R
H9B H 0.0080 0.2886 0.7736 0.035 Uiso 1 1 calc R
C10 C 0.07977(15) 0.3579(2) 0.87537(11) 0.0214(4) Uani 1 1 d .
H10A H 0.0191 0.3766 0.8899 0.026 Uiso 1 1 calc R
H10B H 0.1236 0.4427 0.8945 0.026 Uiso 1 1 calc R
C11 C 0.02416(14) 0.0531(2) 0.89994(12) 0.0242(5) Uani 1 1 d .
H11A H 0.0380 -0.0392 0.9301 0.036 Uiso 1 1 calc R
H11B H 0.0047 0.0227 0.8491 0.036 Uiso 1 1 calc R
H11C H -0.0268 0.1112 0.9142 0.036 Uiso 1 1 calc R
C12 C 0.15257(15) 0.2057(3) 1.00923(10) 0.0251(5) Uani 1 1 d .
H12A H 0.0939 0.2356 1.0233 0.038 Uiso 1 1 calc R
H12B H 0.1992 0.2881 1.0222 0.038 Uiso 1 1 calc R
H12C H 0.1769 0.1109 1.0345 0.038 Uiso 1 1 calc R
C13 C 0.22776(13) -0.1818(2) 0.95077(10) 0.0153(4) Uani 1 1 d .
C14 C 0.28831(14) -0.1581(2) 1.01866(11) 0.0198(4) Uani 1 1 d .
H14 H 0.3438 -0.0984 1.0215 0.024 Uiso 1 1 calc R
C15 C 0.26889(15) -0.2195(2) 1.08108(11) 0.0225(4) Uani 1 1 d .
H15 H 0.3109 -0.2005 1.1260 0.027 Uiso 1 1 calc R
C16 C 0.18891(14) -0.3085(2) 1.07942(11) 0.0229(4) Uani 1 1 d .
H16 H 0.1755 -0.3501 1.1225 0.027 Uiso 1 1 calc R
C17 C 0.12921(14) -0.3347(2) 1.01307(11) 0.0212(4) Uani 1 1 d .
H17 H 0.0745 -0.3960 1.0109 0.025 Uiso 1 1 calc R
C18 C 0.14730(13) -0.2737(2) 0.94969(11) 0.0173(4) Uani 1 1 d .
H18 H 0.1050 -0.2940 0.9050 0.021 Uiso 1 1 calc R
H1N H 0.2027 -0.1559 0.7868 0.021 Uiso 1 1 d R

loop_
_atom_site_aniso_label
_atom_site_aniso_U_11
_atom_site_aniso_U_22
_atom_site_aniso_U_33
_atom_site_aniso_U_23
_atom_site_aniso_U_13
_atom_site_aniso_U_12
Ru1 0.01191(8) 0.01128(8) 0.01074(8) 0.00018(5) 0.00287(6) 0.00037(6)
P1 0.0142(2) 0.0162(2) 0.0149(2) -0.00009(19) 0.00535(19) 0.00062(19)
N1 0.0214(9) 0.0161(8) 0.0167(8) -0.0027(6) 0.0020(7) -0.0025(7)
C1 0.0249(11) 0.0209(11) 0.0289(11) -0.0018(9) 0.0115(9) 0.0050(9)
P2 0.0148(2) 0.0137(2) 0.0180(2) 0.00082(19) 0.00095(19) -0.00185(19)
N2 0.0167(8) 0.0144(8) 0.0190(8) 0.0015(6) 0.0042(7) -0.0014(6)
C2 0.0217(11) 0.0276(11) 0.0176(10) 0.0005(8) 0.0061(8) 0.0012(9)
P3 0.0205(3) 0.0177(3) 0.0148(2) 0.0021(2) 0.0033(2) 0.0025(2)
C3 0.0144(10) 0.0284(11) 0.0209(10) 0.0024(8) 0.0032(8) -0.0016(8)
P4 0.0139(2) 0.0157(2) 0.0133(2) -0.00115(19) 0.00375(19) 0.00096(19)
C4 0.0183(10) 0.0227(11) 0.0245(10) 0.0019(9) 0.0043(8) -0.0045(8)
C5 0.0225(11) 0.0232(11) 0.0176(10) 0.0006(8) -0.0008(8) -0.0028(9)
C6 0.0252(11) 0.0187(11) 0.0327(12) -0.0049(9) 0.0036(9) -0.0011(9)
C7 0.0201(10) 0.0288(11) 0.0170(10) 0.0030(9) 0.0020(8) 0.0007(9)
C8 0.0333(13) 0.0225(11) 0.0328(12) 0.0115(10) 0.0022(10) -0.0015(10)
C9 0.0277(12) 0.0375(13) 0.0239(11) 0.0081(10) 0.0090(9) 0.0168(10)
C10 0.0272(11) 0.0162(10) 0.0232(10) 0.0022(8) 0.0104(9) 0.0060(8)
C11 0.0180(10) 0.0217(11) 0.0350(12) -0.0035(9) 0.0102(9) -0.0026(9)
C12 0.0250(11) 0.0343(12) 0.0164(10) -0.0021(9) 0.0050(8) 0.0035(9)
C13 0.0157(9) 0.0101(9) 0.0215(10) 0.0011(7) 0.0073(8) 0.0028(7)
C14 0.0162(10) 0.0176(10) 0.0246(10) 0.0042(8) 0.0023(8) -0.0017(8)
C15 0.0223(11) 0.0230(11) 0.0208(10) 0.0045(9) 0.0016(8) 0.0030(9)
C16 0.0240(11) 0.0220(11) 0.0255(11) 0.0070(9) 0.0117(9) 0.0049(9)
C17 0.0179(10) 0.0153(10) 0.0331(11) 0.0010(9) 0.0114(9) 0.0000(8)
C18 0.0154(9) 0.0135(9) 0.0232(10) -0.0010(8) 0.0049(8) 0.0013(8)

loop_
_atom_type_symbol
_atom_type_description
_atom_type_scat_dispersion_real
_atom_type_scat_dispersion_imag
_atom_type_scat_source
C C 0.0033 0.0016 'International Tables Vol C Tables 4.2.6.8 and 6.1.1.4'
H H 0.0000 0.0000 'International Tables Vol C Tables 4.2.6.8 and 6.1.1.4'
N N 0.0061 0.0033 'International Tables Vol C Tables 4.2.6.8 and 6.1.1.4'
P P 0.1023 0.0942 'International Tables Vol C Tables 4.2.6.8 and 6.1.1.4'
Ru Ru -1.2594 0.8363 'International Tables Vol C Tables 4.2.6.8 and 6.1.1.4'

loop_
_geom_angle_atom_site_label_1
_geom_angle_atom_site_label_2
_geom_angle_atom_site_label_3
_geom_angle
N2 Ru1 N1 38.96(6)
N2 Ru1 P3 144.24(4)
N1 Ru1 P3 105.28(5)
N2 Ru1 P2 115.78(4)
N1 Ru1 P2 154.75(5)
P3 Ru1 P2 99.974(19)
N2 Ru1 P1 85.82(5)
N1 Ru1 P1 91.91(5)
P3 Ru1 P1 97.497(19)
P2 Ru1 P1 84.390(19)
N2 Ru1 P4 94.36(5)
N1 Ru1 P4 88.97(5)
P3 Ru1 P4 83.055(19)
P2 Ru1 P4 94.464(19)
P1 Ru1 P4 178.796(18)
C1 P1 C2 100.23(10)
C1 P1 C3 101.96(10)
C2 P1 C3 101.54(10)
C1 P1 Ru1 117.78(7)
C2 P1 Ru1 123.32(7)
C3 P1 Ru1 109.01(7)
N2 N1 Ru1 69.61(9)
C6 P2 C5 98.63(10)
C6 P2 C4 100.79(10)
C5 P2 C4 99.65(10)
C6 P2 Ru1 126.13(7)
C5 P2 Ru1 118.42(7)
C4 P2 Ru1 109.05(7)
C13 N2 N1 114.74(15)
C13 N2 Ru1 126.37(13)
N1 N2 Ru1 71.42(9)
C7 P3 C8 100.88(10)
C7 P3 C9 100.18(10)
C8 P3 C9 100.56(11)
C7 P3 Ru1 115.48(7)
C8 P3 Ru1 124.98(7)
C9 P3 Ru1 111.16(7)
C4 C3 P1 109.11(14)
C12 P4 C11 100.41(10)
C12 P4 C10 102.57(10)
C11 P4 C10 101.53(10)
C12 P4 Ru1 122.60(7)
C11 P4 Ru1 118.24(7)
C10 P4 Ru1 108.62(7)
C3 C4 P2 108.73(14)
C10 C9 P3 109.99(14)
C9 C10 P4 108.41(14)
N2 C13 C14 119.62(17)
N2 C13 C18 123.38(17)
C14 C13 C18 116.69(17)
C15 C14 C13 121.61(19)
C14 C15 C16 121.16(19)
C17 C16 C15 118.05(19)
C16 C17 C18 121.69(19)
C17 C18 C13 120.79(18)

loop_
_geom_bond_atom_site_label_1
_geom_bond_atom_site_label_2
_geom_bond_distance
Ru1 N2 2.1238(16)
Ru1 N1 2.1477(16)
Ru1 P3 2.2770(5)
Ru1 P2 2.2846(5)
Ru1 P1 2.3174(5)
Ru1 P4 2.3179(5)
P1 C1 1.828(2)
P1 C2 1.839(2)
P1 C3 1.842(2)
N1 N2 1.425(2)
P2 C6 1.824(2)
P2 C5 1.8406(19)
P2 C4 1.855(2)
N2 C13 1.383(2)
P3 C7 1.821(2)
P3 C8 1.837(2)
P3 C9 1.861(2)
C3 C4 1.542(3)
P4 C12 1.826(2)
P4 C11 1.827(2)
P4 C10 1.834(2)
C9 C10 1.522(3)
C13 C14 1.410(3)
C13 C18 1.411(3)
C14 C15 1.380(3)
C15 C16 1.389(3)
C16 C17 1.385(3)
C17 C18 1.387(3)
